data_7101712
loop_
_publ_author_name
'Goryunkov, Alexey A'
'Ioffe, Ilya N'
'Khavrel, Pavel A'
'Avdoshenko, Stanislav M'
'Markov, Vitaly Yu'
'Mazej, Z'
'Sidorov, Lev N'
'Troyanov, Sergey I'

_publ_section_title
;
 The former "C60F16" is actually a double-caged adduct: (C60F16)(C60).
;
_journal_issue 7
_journal_name_full 'Chemical communications (Cambridge, England)'
_journal_page_first 704
_journal_page_last 706
_journal_paper_doi 10.1039/b615457c
_journal_year 2007
_chemical_formula_moiety '(C60F16)(C60) 2C7H8 2C6..'
_chemical_formula_sum 'C146 H16 F16'
_chemical_formula_weight 2073.59
_chemical_name_systematic
;
?
;
_space_group_IT_number 11
_symmetry_cell_setting monoclinic
_symmetry_space_group_name_Hall '-P 2yb'
_symmetry_space_group_name_H-M 'P 1 21/m 1'
_atom_sites_solution_hydrogens geom
_atom_sites_solution_primary direct
_atom_sites_solution_secondary difmap
_audit_creation_method SHELXL-97
_cell_angle_alpha 90.00
_cell_angle_beta 106.687(3)
_cell_angle_gamma 90.00
_cell_formula_units_Z 2
_cell_length_a 11.1816(5)
_cell_length_b 21.1070(10)
_cell_length_c 18.2770(10)
_cell_measurement_reflns_used 9000
_cell_measurement_temperature 100(2)
_cell_measurement_theta_max 30
_cell_measurement_theta_min 6
_cell_volume 4131.9(4)
_computing_structure_refinement 'SHELXL-97 (Sheldrick, 1997)'
_computing_structure_solution 'SHELXS-97 (Sheldrick, 1990)'
_diffrn_ambient_temperature 100(2)
_diffrn_measured_fraction_theta_full 0.513
_diffrn_measured_fraction_theta_max 0.513
_diffrn_measurement_device_type MAR345
_diffrn_radiation_monochromator Cu(113)
_diffrn_radiation_source 'BL14.2, PSF, BESSY, Berlin, Germany'
_diffrn_radiation_type synchrotron
_diffrn_radiation_wavelength 0.91000
_diffrn_reflns_av_R_equivalents 0.0903
_diffrn_reflns_av_sigmaI/netI 0.0692
_diffrn_reflns_limit_h_max 12
_diffrn_reflns_limit_h_min -11
_diffrn_reflns_limit_k_max 22
_diffrn_reflns_limit_k_min -21
_diffrn_reflns_limit_l_max 18
_diffrn_reflns_limit_l_min -18
_diffrn_reflns_number 12501
_diffrn_reflns_theta_full 33.55
_diffrn_reflns_theta_max 33.5
_diffrn_reflns_theta_min 1.94
_exptl_absorpt_coefficient_mu 0.122
_exptl_absorpt_correction_type none
_exptl_crystal_colour brown
_exptl_crystal_density_diffrn 1.667
_exptl_crystal_density_method 'not measured'
_exptl_crystal_description plate
_exptl_crystal_F_000 2072
_exptl_crystal_size_max 0.10
_exptl_crystal_size_mid 0.10
_exptl_crystal_size_min 0.02
_refine_diff_density_max 0.416
_refine_diff_density_min -0.292
_refine_diff_density_rms 0.078
_refine_ls_extinction_coef 0.0022(5)
_refine_ls_extinction_expression Fc^*^=kFc[1+0.001xFc^2^\l^3^/sin(2\q)]^-1/4^
_refine_ls_extinction_method SHELXL
_refine_ls_goodness_of_fit_ref 1.355
_refine_ls_hydrogen_treatment constr
_refine_ls_matrix_type full
_refine_ls_number_parameters 706
_refine_ls_number_reflns 4094
_refine_ls_number_restraints 0
_refine_ls_restrained_S_all 1.355
_refine_ls_R_factor_all 0.1103
_refine_ls_R_factor_gt 0.0756
_refine_ls_shift/su_max 0.011
_refine_ls_shift/su_mean 0.001
_refine_ls_structure_factor_coef Fsqd
_refine_ls_weighting_details 'calc w=1/[\s^2^(Fo^2^)+(0.0850P)^2^+0.0000P] where P=(Fo^2^+2Fc^2^)/3'
_refine_ls_weighting_scheme calc
_refine_ls_wR_factor_gt 0.1815
_refine_ls_wR_factor_ref 0.1944
_reflns_number_gt 2753
_reflns_number_total 4094
_reflns_threshold_expression >2sigma(I)
_cod_data_source_file b615457c.txt
_cod_data_source_block fgp17c
_cod_depositor_comments
;
The following automatic conversions were performed:
'_symmetry_cell_setting' value 'Monoclinic' changed to 'monoclinic'
according to '/home/saulius/struct/CIF-dictionaries/cif_core.dic'
dictionary named 'cif_core.dic' version 2.4.1 from 2010-06-29.

Automatic conversion script
Id: cif_fix_enum 1527 2010-12-29 10:47:43Z saulius 
;
_cod_original_sg_symbol_H-M P2(1)/m
_cod_database_code 7101712

loop_
_symmetry_equiv_pos_as_xyz
'x, y, z'
'-x, y+1/2, -z'
'-x, -y, -z'
'x, -y-1/2, z'

loop_
_atom_site_label
_atom_site_type_symbol
_atom_site_fract_x
_atom_site_fract_y
_atom_site_fract_z
_atom_site_U_iso_or_equiv
_atom_site_adp_type
_atom_site_occupancy
_atom_site_symmetry_multiplicity
_atom_site_calc_flag
_atom_site_refinement_flags
F1 F 0.3753(3) 0.17310(15) 0.4431(2) 0.0748(10) Uani 1 1 d .
F2 F 0.5309(3) 0.08663(15) 0.5004(2) 0.0750(10) Uani 1 1 d .
F3 F 0.4177(3) 0.02799(16) 0.5776(2) 0.0790(11) Uani 1 1 d .
F4 F 0.2184(3) 0.09000(15) 0.5515(2) 0.0791(11) Uani 1 1 d .
F5 F 0.1788(3) 0.06220(16) 0.6744(2) 0.0848(12) Uani 1 1 d .
F6 F 0.0686(3) 0.16639(16) 0.6526(2) 0.0791(11) Uani 1 1 d .
F7 F 0.1018(3) 0.19129(17) 0.7909(2) 0.0871(12) Uani 1 1 d .
F8 F 0.3372(3) 0.03538(17) 0.7888(2) 0.0884(12) Uani 1 1 d .
C1 C 0.2500(5) 0.2179(3) 0.6436(4) 0.0677(18) Uani 1 1 d .
C2 C 0.3133(5) 0.1839(3) 0.6016(4) 0.0664(18) Uani 1 1 d .
C3 C 0.3766(5) 0.2167(3) 0.5584(4) 0.0666(18) Uani 1 1 d .
C4 C 0.4548(5) 0.1908(3) 0.5141(4) 0.0625(17) Uani 1 1 d .
C5 C 0.5151(6) 0.1288(3) 0.5554(4) 0.0696(19) Uani 1 1 d .
C6 C 0.4400(6) 0.0896(3) 0.6083(4) 0.071(2) Uani 1 1 d .
C7 C 0.3130(6) 0.1161(3) 0.6118(4) 0.0640(17) Uani 1 1 d .
C8 C 0.2656(6) 0.1098(3) 0.6865(4) 0.0674(18) Uani 1 1 d .
C9 C 0.1955(6) 0.1760(3) 0.6911(4) 0.076(2) Uani 1 1 d .
C10 C 0.2032(5) 0.2106(3) 0.7670(4) 0.0698(19) Uani 1 1 d .
C11 C 0.3691(6) 0.0936(3) 0.7603(4) 0.075(2) Uani 1 1 d .
C12 C 0.3915(6) 0.1422(3) 0.8251(4) 0.0700(19) Uani 1 1 d .
C13 C 0.3218(6) 0.1941(4) 0.8258(4) 0.0703(18) Uani 1 1 d .
C14 C 0.3780(9) 0.2500 0.8665(6) 0.076(3) Uani 1 2 d S
C15 C 0.5038(10) 0.2500 0.9093(5) 0.071(3) Uani 1 2 d S
C16 C 0.5798(6) 0.1950(4) 0.9097(4) 0.0717(19) Uani 1 1 d .
C17 C 0.7010(6) 0.2163(3) 0.9084(4) 0.0721(19) Uani 1 1 d .
C18 C 0.7653(6) 0.1830(3) 0.8649(4) 0.0738(19) Uani 1 1 d .
C19 C 0.8322(5) 0.2170(3) 0.8191(4) 0.0696(19) Uani 1 1 d .
C20 C 0.8146(5) 0.1832(3) 0.7488(5) 0.0706(19) Uani 1 1 d .
C21 C 0.7953(6) 0.2159(3) 0.6796(5) 0.0680(19) Uani 1 1 d .
C22 C 0.7089(6) 0.1949(3) 0.6118(4) 0.0629(17) Uani 1 1 d .
C23 C 0.6372(6) 0.1430(3) 0.6126(4) 0.0633(17) Uani 1 1 d .
C24 C 0.6496(6) 0.1107(3) 0.6835(5) 0.0666(18) Uani 1 1 d .
C25 C 0.7382(6) 0.1287(3) 0.7491(4) 0.0696(19) Uani 1 1 d .
C26 C 0.7089(6) 0.1288(3) 0.8216(4) 0.0727(19) Uani 1 1 d .
C27 C 0.5898(7) 0.1085(3) 0.8209(4) 0.0700(19) Uani 1 1 d .
C28 C 0.5252(7) 0.1427(3) 0.8656(5) 0.079(2) Uani 1 1 d .
C29 C 0.5013(6) 0.0870(3) 0.7517(5) 0.075(2) Uani 1 1 d .
C30 C 0.5316(6) 0.0878(3) 0.6852(5) 0.0693(18) Uani 1 1 d .
C31 C 0.5367(7) 0.2500 0.5031(5) 0.063(2) Uani 1 2 d S
C32 C 0.6715(8) 0.2500 0.5553(6) 0.071(3) Uani 1 2 d S
C33 C 0.5832(8) 0.2500 0.4294(6) 0.071(3) Uani 1 2 d S
C34 C 0.7245(7) 0.2500 0.4851(5) 0.063(2) Uani 1 2 d S
C35 C 0.8054(6) 0.3067(4) 0.4771(4) 0.0715(19) Uani 1 1 d .
C36 C 0.9299(6) 0.2845(3) 0.4830(4) 0.0730(19) Uani 1 1 d .
C37 C 1.0074(6) 0.3170(4) 0.4485(5) 0.084(2) Uani 1 1 d .
C38 C 1.0869(6) 0.2832(3) 0.4108(5) 0.090(2) Uani 1 1 d .
C39 C 1.0878(7) 0.3172(5) 0.3433(5) 0.096(2) Uani 1 1 d .
C40 C 1.0881(6) 0.2845(4) 0.2783(6) 0.089(2) Uani 1 1 d .
C41 C 1.0113(8) 0.3055(4) 0.2048(5) 0.092(2) Uani 1 1 d .
C42 C 0.9613(13) 0.2500 0.1583(8) 0.092(3) Uani 1 2 d S
C43 C 0.8434(12) 0.2500 0.1094(6) 0.085(3) Uani 1 2 d S
C44 C 0.7666(8) 0.3058(4) 0.1045(5) 0.093(2) Uani 1 1 d .
C45 C 0.6397(8) 0.2845(3) 0.0946(4) 0.091(2) Uani 1 1 d .
C46 C 0.5617(7) 0.3170(4) 0.1285(5) 0.095(2) Uani 1 1 d .
C47 C 0.4839(6) 0.2827(3) 0.1658(5) 0.087(2) Uani 1 1 d .
C48 C 0.4817(6) 0.3159(4) 0.2351(5) 0.082(2) Uani 1 1 d .
C49 C 0.4815(6) 0.2850(3) 0.3000(5) 0.077(2) Uani 1 1 d .
C50 C 0.5540(6) 0.3072(3) 0.3745(4) 0.0709(19) Uani 1 1 d .
C51 C 0.6313(7) 0.3573(3) 0.3806(4) 0.0705(19) Uani 1 1 d .
C52 C 0.7594(6) 0.3578(3) 0.4326(4) 0.075(2) Uani 1 1 d .
C53 C 0.8390(7) 0.3917(3) 0.3941(5) 0.076(2) Uani 1 1 d .
C54 C 0.9603(7) 0.3721(4) 0.4032(5) 0.084(2) Uani 1 1 d .
C55 C 1.0101(8) 0.3729(4) 0.3389(6) 0.091(2) Uani 1 1 d .
C56 C 0.9370(8) 0.3922(4) 0.2685(6) 0.086(2) Uani 1 1 d .
C57 C 0.9369(8) 0.3587(4) 0.2004(5) 0.090(2) Uani 1 1 d .
C58 C 0.8125(9) 0.3584(4) 0.1490(5) 0.087(2) Uani 1 1 d .
C59 C 0.7323(9) 0.3925(4) 0.1855(6) 0.094(2) Uani 1 1 d .
C60 C 0.6095(8) 0.3720(4) 0.1748(5) 0.089(2) Uani 1 1 d .
C61 C 0.5593(8) 0.3725(4) 0.2391(5) 0.086(2) Uani 1 1 d .
C62 C 0.6328(7) 0.3912(3) 0.3110(5) 0.080(2) Uani 1 1 d .
C63 C 0.7615(8) 0.4125(3) 0.3213(6) 0.086(2) Uani 1 1 d .
C64 C 0.8101(9) 0.4130(3) 0.2593(6) 0.089(2) Uani 1 1 d .
C65 C 0.8933(5) 0.0033(3) 0.7724(3) 0.111(3) Uani 1 1 d G
C66 C 0.7892(6) -0.0357(2) 0.7607(4) 0.121(3) Uani 1 1 d G
H66 H 0.7679 -0.0533 0.8031 0.145 Uiso 1 1 calc R
C67 C 0.7165(5) -0.0490(2) 0.6868(5) 0.121(3) Uani 1 1 d G
H67 H 0.6454 -0.0756 0.6788 0.146 Uiso 1 1 calc R
C68 C 0.7477(5) -0.0233(2) 0.6247(4) 0.113(3) Uani 1 1 d G
H68 H 0.6980 -0.0324 0.5742 0.136 Uiso 1 1 calc R
C69 C 0.8517(5) 0.0157(2) 0.6365(4) 0.111(3) Uani 1 1 d G
C70 C 0.9245(4) 0.0290(2) 0.7103(4) 0.108(3) Uani 1 1 d G
H70 H 0.9956 0.0556 0.7184 0.130 Uiso 1 1 calc R
C71 C 0.9668(8) 0.0151(4) 0.8486(4) 0.102(5) Uani 0.50 1 d PG
H71A H 0.9129 0.0298 0.8790 0.153 Uiso 0.50 1 calc PR
H71B H 1.0292 0.0477 0.8485 0.153 Uiso 0.50 1 calc PR
H71C H 1.0091 -0.0240 0.8709 0.153 Uiso 0.50 1 calc PR
C71A C 0.8901(8) 0.0353(4) 0.5768(4) 0.082(4) Uani 0.50 1 d PG
H71D H 0.9606 0.0092 0.5731 0.123 Uiso 0.50 1 calc PR
H71E H 0.9163 0.0797 0.5842 0.123 Uiso 0.50 1 calc PR
H71F H 0.8214 0.0312 0.5296 0.123 Uiso 0.50 1 calc PR
C72 C 0.4500(14) 0.0179(8) 1.0088(10) 0.234(6) Uiso 1 1 d .
C73 C 0.315(2) -0.0007(11) 0.9961(11) 0.288(8) Uiso 1 1 d .
C74 C 0.256(3) 0.062(2) 1.0086(17) 0.411(15) Uiso 1 1 d .
C75 C 0.212(3) 0.1284(17) 1.0053(14) 0.354(12) Uiso 1 1 d .
C76 C 0.095(2) 0.1595(12) 1.0078(12) 0.322(10) Uiso 1 1 d .
C77 C 0.1432(13) 0.2191(8) 1.0093(8) 0.249(8) Uiso 1 1 d .

loop_
_atom_site_aniso_label
_atom_site_aniso_U_11
_atom_site_aniso_U_22
_atom_site_aniso_U_33
_atom_site_aniso_U_23
_atom_site_aniso_U_13
_atom_site_aniso_U_12
F1 0.063(2) 0.072(2) 0.088(3) -0.003(2) 0.020(2) 0.0002(19)
F2 0.073(2) 0.064(2) 0.091(3) -0.006(2) 0.029(2) 0.0023(19)
F3 0.072(2) 0.064(2) 0.103(3) 0.001(2) 0.029(2) 0.0051(19)
F4 0.066(2) 0.065(2) 0.109(3) -0.004(2) 0.029(2) -0.004(2)
F5 0.075(2) 0.069(2) 0.116(3) 0.003(2) 0.037(2) -0.005(2)
F6 0.063(2) 0.075(2) 0.102(3) -0.002(2) 0.029(2) -0.0037(19)
F7 0.073(2) 0.085(3) 0.113(3) 0.004(2) 0.043(2) -0.005(2)
F8 0.087(3) 0.078(3) 0.111(3) 0.013(2) 0.045(2) 0.000(2)
C1 0.058(3) 0.055(4) 0.090(5) 0.003(3) 0.022(4) -0.001(3)
C2 0.059(4) 0.049(4) 0.090(5) -0.001(4) 0.020(4) -0.006(3)
C3 0.049(3) 0.060(4) 0.091(5) -0.003(4) 0.023(4) 0.000(3)
C4 0.053(4) 0.062(4) 0.072(5) -0.010(4) 0.017(4) -0.001(4)
C5 0.072(5) 0.046(4) 0.099(6) -0.006(4) 0.037(4) 0.006(4)
C6 0.073(4) 0.043(4) 0.102(6) -0.005(4) 0.031(5) -0.008(4)
C7 0.058(4) 0.065(5) 0.071(5) -0.014(4) 0.021(4) -0.005(4)
C8 0.053(4) 0.063(4) 0.084(5) -0.004(4) 0.017(4) -0.018(4)
C9 0.052(4) 0.081(5) 0.095(6) -0.005(5) 0.022(4) -0.011(4)
C10 0.052(4) 0.064(4) 0.104(6) 0.002(4) 0.040(4) -0.005(3)
C11 0.075(5) 0.065(5) 0.095(6) 0.004(5) 0.041(5) -0.010(4)
C12 0.072(5) 0.059(5) 0.085(5) 0.008(4) 0.033(4) -0.004(4)
C13 0.059(4) 0.072(5) 0.086(5) 0.003(4) 0.031(4) 0.000(4)
C14 0.065(7) 0.082(8) 0.089(8) 0.000 0.037(6) 0.000
C15 0.085(7) 0.070(7) 0.058(7) 0.000 0.023(6) 0.000
C16 0.074(5) 0.077(5) 0.066(5) 0.014(4) 0.023(4) 0.000(4)
C17 0.064(4) 0.076(4) 0.072(5) 0.007(3) 0.014(4) 0.006(3)
C18 0.062(4) 0.071(5) 0.082(5) 0.002(4) 0.010(4) 0.002(4)
C19 0.058(4) 0.077(5) 0.077(5) 0.004(4) 0.024(4) 0.006(3)
C20 0.049(4) 0.076(5) 0.086(6) -0.005(5) 0.019(4) 0.000(4)
C21 0.055(4) 0.070(4) 0.086(5) -0.001(4) 0.032(4) 0.004(3)
C22 0.058(4) 0.064(4) 0.065(5) 0.003(4) 0.014(4) -0.003(4)
C23 0.054(4) 0.063(5) 0.075(5) -0.001(4) 0.023(4) 0.003(4)
C24 0.058(4) 0.063(5) 0.079(6) 0.001(4) 0.021(4) 0.009(4)
C25 0.065(4) 0.073(5) 0.073(5) 0.008(4) 0.023(4) 0.008(4)
C26 0.066(5) 0.065(5) 0.081(6) 0.011(4) 0.012(4) 0.007(4)
C27 0.072(5) 0.070(5) 0.074(5) 0.010(4) 0.030(5) 0.004(4)
C28 0.078(5) 0.065(5) 0.101(6) 0.013(5) 0.037(5) 0.008(4)
C29 0.073(5) 0.061(5) 0.088(6) 0.012(4) 0.021(5) 0.003(4)
C30 0.067(5) 0.067(5) 0.071(5) 0.004(4) 0.014(5) 0.001(4)
C31 0.055(5) 0.050(5) 0.081(7) 0.000 0.015(5) 0.000
C32 0.067(6) 0.072(7) 0.076(7) 0.000 0.023(6) 0.000
C33 0.059(6) 0.069(7) 0.089(7) 0.000 0.029(6) 0.000
C34 0.058(5) 0.065(6) 0.067(6) 0.000 0.021(5) 0.000
C35 0.058(4) 0.075(5) 0.084(5) -0.009(4) 0.024(4) -0.001(4)
C36 0.065(4) 0.079(4) 0.074(5) -0.003(3) 0.017(4) -0.010(3)
C37 0.061(4) 0.081(5) 0.109(6) -0.006(5) 0.023(5) -0.022(4)
C38 0.051(4) 0.109(6) 0.114(6) -0.002(5) 0.033(4) -0.006(4)
C39 0.075(5) 0.121(8) 0.100(7) -0.015(6) 0.039(5) -0.024(5)
C40 0.075(5) 0.100(6) 0.099(6) -0.002(5) 0.035(5) -0.012(4)
C41 0.094(6) 0.092(6) 0.107(8) 0.005(6) 0.054(6) -0.001(6)
C42 0.107(10) 0.093(10) 0.084(9) 0.000 0.041(8) 0.000
C43 0.100(9) 0.087(9) 0.069(8) 0.000 0.025(7) 0.000
C44 0.101(6) 0.080(6) 0.104(7) 0.011(5) 0.041(5) 0.006(6)
C45 0.108(6) 0.098(6) 0.066(5) 0.002(4) 0.024(5) -0.005(5)
C46 0.106(6) 0.094(6) 0.091(6) 0.004(6) 0.039(5) 0.018(5)
C47 0.079(4) 0.100(6) 0.077(5) 0.007(4) 0.013(4) 0.007(4)
C48 0.071(5) 0.101(6) 0.072(6) 0.014(5) 0.015(4) 0.023(5)
C49 0.063(4) 0.085(5) 0.081(6) 0.005(4) 0.018(4) 0.010(3)
C50 0.069(4) 0.069(5) 0.080(6) 0.012(5) 0.032(4) 0.012(4)
C51 0.083(5) 0.052(4) 0.083(5) 0.005(4) 0.034(5) 0.007(4)
C52 0.067(5) 0.057(5) 0.100(6) -0.005(4) 0.022(5) 0.006(4)
C53 0.088(5) 0.055(4) 0.094(6) -0.007(4) 0.039(5) -0.021(4)
C54 0.077(5) 0.077(6) 0.109(7) -0.021(5) 0.043(5) -0.033(5)
C55 0.089(6) 0.083(6) 0.114(8) -0.008(6) 0.047(6) -0.022(5)
C56 0.097(6) 0.079(6) 0.094(7) 0.000(5) 0.048(6) -0.015(5)
C57 0.095(6) 0.086(6) 0.103(7) 0.012(6) 0.048(6) -0.008(5)
C58 0.112(7) 0.063(5) 0.098(6) 0.014(5) 0.051(6) 0.003(5)
C59 0.120(7) 0.063(5) 0.113(8) 0.023(5) 0.056(7) 0.021(5)
C60 0.106(6) 0.093(6) 0.076(6) 0.009(5) 0.041(5) 0.030(5)
C61 0.093(5) 0.078(6) 0.089(7) 0.010(5) 0.028(6) 0.026(5)
C62 0.090(6) 0.057(5) 0.100(7) 0.004(5) 0.037(5) 0.015(4)
C63 0.109(6) 0.051(4) 0.106(7) -0.007(5) 0.045(6) -0.008(4)
C64 0.117(7) 0.062(5) 0.100(7) 0.008(5) 0.051(7) -0.002(5)
C65 0.083(6) 0.092(7) 0.155(10) -0.009(7) 0.030(6) 0.016(5)
C66 0.131(8) 0.091(7) 0.147(10) -0.001(6) 0.049(7) 0.046(6)
C67 0.118(7) 0.073(6) 0.191(11) -0.003(7) 0.071(9) 0.020(5)
C68 0.113(7) 0.094(7) 0.129(8) -0.023(6) 0.027(6) 0.030(6)
C69 0.124(8) 0.103(7) 0.131(9) 0.009(7) 0.076(7) 0.031(6)
C70 0.087(6) 0.087(6) 0.162(9) -0.005(7) 0.054(7) 0.019(5)
C71 0.100(11) 0.101(12) 0.078(11) -0.029(10) -0.016(9) 0.040(9)
C71A 0.071(8) 0.048(8) 0.137(14) 0.019(9) 0.044(9) 0.019(7)

loop_
_atom_type_symbol
_atom_type_description
_atom_type_scat_dispersion_real
_atom_type_scat_dispersion_imag
_atom_type_scat_source
C C 0.0033 0.0016 'International Tables Vol C Tables 4.2.6.8 and 6.1.1.4'
H H 0.0000 0.0000 'International Tables Vol C Tables 4.2.6.8 and 6.1.1.4'
F F 0.0171 0.0103 'International Tables Vol C Tables 4.2.6.8 and 6.1.1.4'

loop_
_geom_angle_atom_site_label_1
_geom_angle_atom_site_label_2
_geom_angle_atom_site_label_3
_geom_angle
_geom_angle_site_symmetry_1
_geom_angle_site_symmetry_3
C1 C1 C2 121.2(4) 4_565 .
C1 C1 C9 126.5(4) 4_565 .
C2 C1 C9 112.1(5) . .
C1 C2 C3 118.9(6) . .
C1 C2 C7 115.0(6) . .
C3 C2 C7 126.0(6) . .
C2 C3 C3 119.9(4) . 4_565
C2 C3 C4 128.0(6) . .
C3 C3 C4 112.0(3) 4_565 .
F1 C4 C3 107.1(5) . .
F1 C4 C5 107.2(5) . .
C3 C4 C5 106.8(5) . .
F1 C4 C31 109.1(6) . .
C3 C4 C31 103.6(5) . .
C5 C4 C31 122.2(5) . .
F2 C5 C23 110.7(5) . .
F2 C5 C4 108.2(5) . .
C23 C5 C4 110.5(5) . .
F2 C5 C6 106.9(5) . .
C23 C5 C6 101.8(5) . .
C4 C5 C6 118.4(5) . .
F3 C6 C30 110.4(5) . .
F3 C6 C7 106.9(5) . .
C30 C6 C7 111.2(6) . .
F3 C6 C5 106.8(5) . .
C30 C6 C5 103.7(5) . .
C7 C6 C5 117.7(5) . .
F4 C7 C2 108.5(5) . .
F4 C7 C6 108.6(5) . .
C2 C7 C6 108.5(5) . .
F4 C7 C8 106.0(5) . .
C2 C7 C8 101.9(5) . .
C6 C7 C8 122.5(6) . .
F5 C8 C11 107.3(5) . .
F5 C8 C7 108.4(5) . .
C11 C8 C7 114.5(5) . .
F5 C8 C9 108.1(5) . .
C11 C8 C9 113.6(6) . .
C7 C8 C9 104.8(5) . .
F6 C9 C1 108.6(5) . .
F6 C9 C10 107.7(5) . .
C1 C9 C10 108.4(5) . .
F6 C9 C8 106.6(5) . .
C1 C9 C8 101.4(5) . .
C10 C9 C8 123.5(6) . .
F7 C10 C13 110.1(5) . .
F7 C10 C9 107.7(5) . .
C13 C10 C9 110.2(5) . .
F7 C10 C10 107.1(3) . 4_565
C13 C10 C10 103.5(4) . 4_565
C9 C10 C10 118.1(4) . 4_565
F8 C11 C12 107.3(5) . .
F8 C11 C29 108.0(5) . .
C12 C11 C29 101.0(6) . .
F8 C11 C8 108.0(5) . .
C12 C11 C8 116.3(6) . .
C29 C11 C8 115.7(6) . .
C13 C12 C28 119.9(7) . .
C13 C12 C11 125.8(7) . .
C28 C12 C11 108.2(6) . .
C12 C13 C14 120.2(6) . .
C12 C13 C10 125.5(7) . .
C14 C13 C10 110.4(7) . .
C15 C14 C13 120.6(5) . 4_565
C15 C14 C13 120.6(5) . .
C13 C14 C13 110.1(9) 4_565 .
C14 C15 C16 120.0(5) . 4_565
C14 C15 C16 120.0(5) . .
C16 C15 C16 107.7(9) 4_565 .
C28 C16 C17 119.8(6) . .
C28 C16 C15 118.3(6) . .
C17 C16 C15 107.8(7) . .
C18 C17 C17 120.1(4) . 4_565
C18 C17 C16 119.4(6) . .
C17 C17 C16 108.3(4) 4_565 .
C17 C18 C26 119.8(6) . .
C17 C18 C19 120.5(6) . .
C26 C18 C19 107.1(6) . .
C19 C19 C20 119.9(4) 4_565 .
C19 C19 C18 119.4(4) 4_565 .
C20 C19 C18 107.9(6) . .
C21 C20 C19 120.6(7) . .
C21 C20 C25 117.4(6) . .
C19 C20 C25 109.0(6) . .
C20 C21 C22 121.9(6) . .
C20 C21 C21 119.5(4) . 4_565
C22 C21 C21 108.4(4) . 4_565
C23 C22 C21 120.1(6) . .
C23 C22 C32 124.9(6) . .
C21 C22 C32 109.9(6) . .
C22 C23 C24 119.2(6) . .
C22 C23 C5 125.2(6) . .
C24 C23 C5 111.7(6) . .
C25 C24 C30 121.4(7) . .
C25 C24 C23 121.0(6) . .
C30 C24 C23 109.4(6) . .
C24 C25 C20 120.1(7) . .
C24 C25 C26 120.1(6) . .
C20 C25 C26 107.0(7) . .
C27 C26 C18 121.3(7) . .
C27 C26 C25 117.1(7) . .
C18 C26 C25 109.0(6) . .
C26 C27 C28 118.5(7) . .
C26 C27 C29 121.3(6) . .
C28 C27 C29 109.2(6) . .
C16 C28 C27 121.2(7) . .
C16 C28 C12 120.7(6) . .
C27 C28 C12 108.4(7) . .
C30 C29 C27 120.0(6) . .
C30 C29 C11 125.9(7) . .
C27 C29 C11 108.7(7) . .
C29 C30 C24 120.0(7) . .
C29 C30 C6 124.7(6) . .
C24 C30 C6 111.4(7) . .
C32 C31 C33 91.5(6) . .
C32 C31 C4 114.7(5) . .
C33 C31 C4 116.7(5) . .
C32 C31 C4 114.7(5) . 4_565
C33 C31 C4 116.7(5) . 4_565
C4 C31 C4 103.1(6) . 4_565
C22 C32 C22 98.8(8) 4_565 .
C22 C32 C31 116.7(5) 4_565 .
C22 C32 C31 116.7(5) . .
C22 C32 C34 117.4(5) 4_565 .
C22 C32 C34 117.4(5) . .
C31 C32 C34 91.5(7) . .
C50 C33 C50 103.0(8) 4_565 .
C50 C33 C31 119.6(4) 4_565 .
C50 C33 C31 119.6(4) . .
C50 C33 C34 113.3(5) 4_565 .
C50 C33 C34 113.3(5) . .
C31 C33 C34 87.9(6) . .
C35 C34 C35 102.8(7) 4_565 .
C35 C34 C32 116.9(5) 4_565 .
C35 C34 C32 116.9(5) . .
C35 C34 C33 115.9(5) 4_565 .
C35 C34 C33 115.9(5) . .
C32 C34 C33 89.1(6) . .
C52 C35 C36 119.5(6) . .
C52 C35 C34 123.0(6) . .
C36 C35 C34 108.8(6) . .
C37 C36 C35 121.3(6) . .
C37 C36 C36 119.6(4) . 4_565
C35 C36 C36 109.0(4) . 4_565
C36 C37 C54 119.2(6) . .
C36 C37 C38 121.1(7) . .
C54 C37 C38 107.2(7) . .
C38 C38 C39 120.1(5) 4_565 .
C38 C38 C37 119.3(4) 4_565 .
C39 C38 C37 108.6(7) . .
C40 C39 C38 119.7(9) . .
C40 C39 C55 120.7(9) . .
C38 C39 C55 107.6(8) . .
C39 C40 C41 120.1(8) . .
C39 C40 C40 120.2(5) . 4_565
C41 C40 C40 107.9(5) . 4_565
C57 C41 C40 119.3(8) . .
C57 C41 C42 119.5(8) . .
C40 C41 C42 108.7(9) . .
C43 C42 C41 121.2(6) . .
C43 C42 C41 121.2(6) . 4_565
C41 C42 C41 106.7(12) . 4_565
C42 C43 C44 119.1(6) . 4_565
C42 C43 C44 119.1(6) . .
C44 C43 C44 109.2(11) 4_565 .
C58 C44 C43 120.2(8) . .
C58 C44 C45 120.4(8) . .
C43 C44 C45 107.4(9) . .
C46 C45 C44 120.7(7) . .
C46 C45 C45 119.6(5) . 4_565
C44 C45 C45 108.0(5) . 4_565
C45 C46 C60 119.0(7) . .
C45 C46 C47 120.3(8) . .
C60 C46 C47 107.3(7) . .
C47 C47 C46 120.1(5) 4_565 .
C47 C47 C48 118.8(5) 4_565 .
C46 C47 C48 109.4(7) . .
C49 C48 C47 122.4(8) . .
C49 C48 C61 119.9(7) . .
C47 C48 C61 106.2(7) . .
C48 C49 C50 121.8(7) . .
C48 C49 C49 118.8(5) . 4_565
C50 C49 C49 108.8(4) . 4_565
C51 C50 C49 120.1(6) . .
C51 C50 C33 123.3(7) . .
C49 C50 C33 108.4(7) . .
C50 C51 C62 118.6(7) . .
C50 C51 C52 122.6(7) . .
C62 C51 C52 107.8(7) . .
C35 C52 C53 119.7(6) . .
C35 C52 C51 120.7(6) . .
C53 C52 C51 107.7(7) . .
C54 C53 C63 120.9(7) . .
C54 C53 C52 120.4(7) . .
C63 C53 C52 107.8(7) . .
C53 C54 C37 119.7(7) . .
C53 C54 C55 119.7(8) . .
C37 C54 C55 108.5(7) . .
C56 C55 C54 120.2(8) . .
C56 C55 C39 118.5(9) . .
C54 C55 C39 108.2(8) . .
C55 C56 C57 121.3(8) . .
C55 C56 C64 119.9(8) . .
C57 C56 C64 107.0(9) . .
C41 C57 C56 120.0(9) . .
C41 C57 C58 119.1(8) . .
C56 C57 C58 109.3(8) . .
C44 C58 C57 120.9(8) . .
C44 C58 C59 119.5(8) . .
C57 C58 C59 107.9(8) . .
C60 C59 C64 121.8(8) . .
C60 C59 C58 119.6(9) . .
C64 C59 C58 106.9(8) . .
C59 C60 C61 118.7(8) . .
C59 C60 C46 120.9(8) . .
C61 C60 C46 108.6(8) . .
C62 C61 C60 120.7(8) . .
C62 C61 C48 117.3(7) . .
C60 C61 C48 108.4(8) . .
C61 C62 C51 122.0(7) . .
C61 C62 C63 119.9(8) . .
C51 C62 C63 107.1(7) . .
C64 C63 C53 119.1(8) . .
C64 C63 C62 119.8(8) . .
C53 C63 C62 109.5(7) . .
C63 C64 C59 119.1(8) . .
C63 C64 C56 120.2(9) . .
C59 C64 C56 109.0(8) . .
C66 C65 C70 120.0 . .
C66 C65 C71 118.6 . .
C70 C65 C71 121.4 . .
C65 C66 C67 120.0 . .
C66 C67 C68 120.0 . .
C67 C68 C69 120.0 . .
C71A C69 C68 120.2 . .
C71A C69 C70 119.4 . .
C68 C69 C70 120.0 . .
C69 C70 C65 120.0 . .
C72 C72 C73 129(2) 3_657 .
C72 C73 C74 101.9(19) . .
C75 C74 C73 165(3) . .
C76 C75 C74 135(3) . .
C77 C76 C75 94(2) . .
C77 C77 C76 157.1(13) 4_565 .

loop_
_geom_bond_atom_site_label_1
_geom_bond_atom_site_label_2
_geom_bond_distance
_geom_bond_site_symmetry_2
F1 C4 1.397(7) .
F2 C5 1.391(7) .
F3 C6 1.409(6) .
F4 C7 1.402(6) .
F5 C8 1.370(6) .
F6 C9 1.406(6) .
F7 C10 1.387(6) .
F8 C11 1.420(7) .
C1 C1 1.356(11) 4_565
C1 C2 1.383(8) .
C1 C9 1.487(8) .
C2 C3 1.387(8) .
C2 C7 1.444(8) .
C3 C3 1.406(11) 4_565
C3 C4 1.458(8) .
C4 C5 1.565(8) .
C4 C31 1.595(8) .
C5 C23 1.492(8) .
C5 C6 1.670(8) .
C6 C30 1.483(9) .
C6 C7 1.546(8) .
C7 C8 1.605(8) .
C8 C11 1.543(9) .
C8 C9 1.615(9) .
C9 C10 1.549(9) .
C10 C13 1.489(9) .
C10 C10 1.664(12) 4_565
C11 C12 1.532(9) .
C11 C29 1.537(9) .
C12 C13 1.348(8) .
C12 C28 1.465(9) .
C13 C14 1.439(8) .
C14 C15 1.399(13) .
C14 C13 1.439(8) 4_565
C15 C16 1.438(8) 4_565
C15 C16 1.438(8) .
C16 C28 1.398(9) .
C16 C17 1.435(8) .
C17 C18 1.405(8) .
C17 C17 1.423(12) 4_565
C18 C26 1.430(9) .
C18 C19 1.460(8) .
C19 C19 1.395(12) 4_565
C19 C20 1.432(9) .
C20 C21 1.403(9) .
C20 C25 1.433(9) .
C21 C22 1.407(8) .
C21 C21 1.439(12) 4_565
C22 C23 1.361(8) .
C22 C32 1.532(8) .
C23 C24 1.435(8) .
C24 C25 1.371(9) .
C24 C30 1.414(9) .
C25 C26 1.455(9) .
C26 C27 1.395(9) .
C27 C28 1.432(9) .
C27 C29 1.438(9) .
C29 C30 1.352(9) .
C31 C32 1.535(11) .
C31 C33 1.578(12) .
C31 C4 1.595(7) 4_565
C32 C22 1.532(8) 4_565
C32 C34 1.561(12) .
C33 C50 1.543(8) 4_565
C33 C50 1.543(8) .
C33 C34 1.616(12) .
C34 C35 1.532(8) 4_565
C34 C35 1.532(8) .
C35 C52 1.358(9) .
C35 C36 1.444(8) .
C36 C37 1.390(8) .
C36 C36 1.457(12) 4_565
C37 C54 1.437(9) .
C37 C38 1.459(9) .
C38 C38 1.401(14) 4_565
C38 C39 1.431(10) .
C39 C40 1.375(10) .
C39 C55 1.450(10) .
C40 C41 1.441(10) .
C40 C40 1.456(15) 4_565
C41 C57 1.385(10) .
C41 C42 1.461(10) .
C42 C43 1.364(14) .
C42 C41 1.461(10) 4_565
C43 C44 1.444(9) 4_565
C43 C44 1.444(9) .
C44 C58 1.385(10) .
C44 C45 1.449(10) .
C45 C46 1.388(9) .
C45 C45 1.458(14) 4_565
C46 C60 1.445(10) .
C46 C47 1.445(9) .
C47 C47 1.381(14) 4_565
C47 C48 1.453(9) .
C48 C49 1.354(9) .
C48 C61 1.466(10) .
C49 C50 1.449(9) .
C49 C49 1.478(13) 4_565
C50 C51 1.349(8) .
C51 C62 1.464(9) .
C51 C52 1.474(9) .
C52 C53 1.469(9) .
C53 C54 1.381(9) .
C53 C63 1.433(10) .
C54 C55 1.438(10) .
C55 C56 1.373(10) .
C56 C57 1.431(10) .
C56 C64 1.448(10) .
C57 C58 1.438(10) .
C58 C59 1.453(10) .
C59 C60 1.398(10) .
C59 C64 1.446(10) .
C60 C61 1.441(9) .
C61 C62 1.391(9) .
C62 C63 1.467(10) .
C63 C64 1.390(10) .
C65 C66 1.3900 .
C65 C70 1.3900 .
C65 C71 1.4208 .
C66 C67 1.3900 .
C67 C68 1.3900 .
C68 C69 1.3900 .
C69 C71A 1.3471 .
C69 C70 1.3900 .
C72 C72 1.46(3) 3_657
C72 C73 1.51(2) .
C73 C74 1.52(4) .
C74 C75 1.49(4) .
C75 C76 1.48(3) .
C76 C77 1.37(2) .
C77 C77 1.31(3) 4_565
